data_4108833
loop_
_publ_author_name
'Pierre Dechambenoit'
'Sylvie Ferlay'
'Nathalie Kyritsakas'
'Mir Wais Hosseini'

_publ_section_title
;
 Molecular Tectonics: Control of Reversible Water Release in Porous
 Charge-Assisted H-Bonded Networks
;
_journal_name_full 'Journal of the American Chemical Society'
_journal_page_first 17106
_journal_page_last 17113
_journal_paper_doi 10.1021/ja806916t
_journal_volume 130
_journal_year 2008
_chemical_formula_moiety '3(C14 H20 N4), 2(C6 Fe N6), 7(H2 O)'
_chemical_formula_sum 'C54 H74 Fe2 N24 O7'
_chemical_formula_weight 1283.07
_chemical_name_systematic
;
 ?
;
_space_group_IT_number 2
_symmetry_cell_setting triclinic
_symmetry_space_group_name_Hall '-P 1'
_symmetry_space_group_name_H-M 'P -1'
_atom_sites_solution_hydrogens geom
_atom_sites_solution_primary direct
_atom_sites_solution_secondary difmap
_audit_creation_method SHELXL-97
_cell_angle_alpha 83.580(2)
_cell_angle_beta 87.6101(10)
_cell_angle_gamma 83.9340(10)
_cell_formula_units_Z 1
_cell_length_a 7.0949(3)
_cell_length_b 12.3765(5)
_cell_length_c 17.9534(7)
_cell_measurement_reflns_used 6036
_cell_measurement_temperature 173(2)
_cell_measurement_theta_max 30.06
_cell_measurement_theta_min 2.79
_cell_volume 1557.12(11)
_computing_cell_refinement 'Bruker SMART'
_computing_data_collection 'Bruker SMART'
_computing_data_reduction 'Bruker SAINT'
_computing_molecular_graphics 'Bruker SHELXTL'
_computing_publication_material 'Bruker SHELXTL'
_computing_structure_refinement 'SHELXL-97 (Sheldrick, 1997)'
_computing_structure_solution 'SHELXS-97 (Sheldrick, 1990)'
_diffrn_ambient_temperature 173(2)
_diffrn_measured_fraction_theta_full 0.967
_diffrn_measured_fraction_theta_max 0.967
_diffrn_measurement_device_type 'CCD area detector'
_diffrn_measurement_method 'phi and omega scans'
_diffrn_radiation_monochromator graphite
_diffrn_radiation_source 'fine-focus sealed tube'
_diffrn_radiation_type MoK\a
_diffrn_radiation_wavelength 0.71073
_diffrn_reflns_av_R_equivalents 0.0344
_diffrn_reflns_av_sigmaI/netI 0.0644
_diffrn_reflns_limit_h_max 10
_diffrn_reflns_limit_h_min -7
_diffrn_reflns_limit_k_max 17
_diffrn_reflns_limit_k_min -17
_diffrn_reflns_limit_l_max 25
_diffrn_reflns_limit_l_min -25
_diffrn_reflns_number 22955
_diffrn_reflns_theta_full 30.90
_diffrn_reflns_theta_max 30.90
_diffrn_reflns_theta_min 2.28
_exptl_absorpt_coefficient_mu 0.536
_exptl_absorpt_correction_T_max 0.9737
_exptl_absorpt_correction_T_min 0.9484
_exptl_absorpt_correction_type multi-scan
_exptl_absorpt_process_details sadabs
_exptl_crystal_colour purple
_exptl_crystal_density_diffrn 1.368
_exptl_crystal_density_meas ?
_exptl_crystal_description prism
_exptl_crystal_F_000 674
_exptl_crystal_size_max 0.10
_exptl_crystal_size_mid 0.06
_exptl_crystal_size_min 0.05
_refine_diff_density_max 0.789
_refine_diff_density_min -0.468
_refine_diff_density_rms 0.085
_refine_ls_extinction_method none
_refine_ls_goodness_of_fit_ref 1.087
_refine_ls_hydrogen_treatment mixed
_refine_ls_matrix_type full
_refine_ls_number_parameters 431
_refine_ls_number_reflns 9536
_refine_ls_number_restraints 9
_refine_ls_restrained_S_all 1.086
_refine_ls_R_factor_all 0.0814
_refine_ls_R_factor_gt 0.0588
_refine_ls_shift/su_max 0.009
_refine_ls_shift/su_mean 0.000
_refine_ls_structure_factor_coef Fsqd
_refine_ls_weighting_details 'calc w=1/[\s^2^(Fo^2^)+(0.0775P)^2^+0.8646P] where P=(Fo^2^+2Fc^2^)/3'
_refine_ls_weighting_scheme calc
_refine_ls_wR_factor_gt 0.1540
_refine_ls_wR_factor_ref 0.1728
_reflns_number_gt 7439
_reflns_number_total 9536
_reflns_threshold_expression >2sigma(I)
_cod_data_source_file ja806916t_si_003.cif
_cod_data_source_block e1172a
_cod_depositor_comments
;
The following automatic conversions were performed:

'_exptl_crystal_density_meas' value 'none' was changed to '?' - the
value is perceived as not measured.

Automatic conversion script
Id: cif_fix_values 3008 2015-01-20 13:52:24Z robertas 
;
_cod_database_code 4108833

loop_
_symmetry_equiv_pos_as_xyz
'x, y, z'
'-x, -y, -z'

loop_
_atom_site_label
_atom_site_type_symbol
_atom_site_fract_x
_atom_site_fract_y
_atom_site_fract_z
_atom_site_U_iso_or_equiv
_atom_site_adp_type
_atom_site_occupancy
_atom_site_symmetry_multiplicity
_atom_site_calc_flag
_atom_site_refinement_flags
_atom_site_disorder_assembly
_atom_site_disorder_group
C1 C 0.2855(3) 0.05162(19) 0.09493(13) 0.0203(4) Uani 1 1 d . . .
N1 N 0.2680(3) 0.02763(17) 0.16761(11) 0.0219(4) Uani 1 1 d . A .
H1 H 0.1657 -0.0015 0.1859 0.026 Uiso 1 1 calc R . .
C2 C 0.4114(4) 0.0471(2) 0.22010(15) 0.0284(5) Uani 1 1 d . . .
C3 C 0.5297(6) 0.1359(4) 0.1840(2) 0.0329(12) Uani 0.752(12) 1 d P A 1
H3A H 0.4542 0.2078 0.1843 0.040 Uiso 0.752(12) 1 calc PR A 1
H3B H 0.6429 0.1368 0.2142 0.040 Uiso 0.752(12) 1 calc PR A 1
C3A C 0.5908(15) 0.0728(10) 0.1776(6) 0.025(3) Uani 0.248(12) 1 d P A 2
H3A1 H 0.6540 0.1205 0.2073 0.030 Uiso 0.248(12) 1 calc PR A 2
H3A2 H 0.6739 0.0032 0.1782 0.030 Uiso 0.248(12) 1 calc PR A 2
C4 C 0.5909(5) 0.1196(4) 0.10659(19) 0.0585(12) Uani 1 1 d . . .
N2 N 0.4304(3) 0.0995(2) 0.06343(13) 0.0325(5) Uani 1 1 d . A .
H2 H 0.4305 0.1201 0.0149 0.039 Uiso 1 1 calc R . .
C5 C 0.1370(3) 0.02477(19) 0.04628(13) 0.0186(4) Uani 1 1 d . . .
C6 C 0.0724(3) -0.0784(2) 0.05658(13) 0.0200(4) Uani 1 1 d . . .
H6 H 0.1224 -0.1315 0.0950 0.024 Uiso 1 1 calc R . .
C7 C 0.0654(3) 0.10310(19) -0.01035(13) 0.0199(4) Uani 1 1 d . . .
H7 H 0.1109 0.1731 -0.0172 0.024 Uiso 1 1 calc R . .
C8 C 0.2012(3) 0.41939(19) 0.09595(13) 0.0192(4) Uani 1 1 d . . .
N3 N 0.2127(3) 0.41808(17) 0.16876(11) 0.0214(4) Uani 1 1 d . . .
H3E H 0.3134 0.4408 0.1867 0.026 Uiso 1 1 calc R . .
C9 C 0.0644(4) 0.3802(2) 0.22137(14) 0.0278(5) Uani 1 1 d . . .
H9A H -0.0225 0.4435 0.2348 0.033 Uiso 1 1 calc R . .
H9B H 0.1226 0.3432 0.2679 0.033 Uiso 1 1 calc R . .
C10 C -0.0460(4) 0.3017(2) 0.18646(16) 0.0322(6) Uani 1 1 d . . .
H10A H 0.0339 0.2317 0.1831 0.039 Uiso 1 1 calc R . .
H10B H -0.1593 0.2866 0.2185 0.039 Uiso 1 1 calc R . .
C11 C -0.1063(4) 0.3495(3) 0.10958(16) 0.0313(6) Uani 1 1 d . . .
H11A H -0.1649 0.2943 0.0848 0.038 Uiso 1 1 calc R . .
H11B H -0.2019 0.4131 0.1135 0.038 Uiso 1 1 calc R . .
N4 N 0.0580(3) 0.38377(18) 0.06490(12) 0.0228(4) Uani 1 1 d . . .
H4A H 0.0614 0.3806 0.0161 0.027 Uiso 1 1 calc R . .
C12 C 0.3563(3) 0.46160(19) 0.04663(13) 0.0185(4) Uani 1 1 d . . .
C13 C 0.4209(3) 0.56046(19) 0.05680(13) 0.0192(4) Uani 1 1 d . . .
H13 H 0.3661 0.6016 0.0953 0.023 Uiso 1 1 calc R . .
C14 C 0.5662(3) 0.5991(2) 0.01036(13) 0.0205(4) Uani 1 1 d . . .
H14 H 0.6126 0.6664 0.0173 0.025 Uiso 1 1 calc R . .
C15 C 0.8415(3) 0.3529(2) 0.49519(13) 0.0208(4) Uani 1 1 d . . .
N5 N 0.8620(3) 0.26645(17) 0.54397(12) 0.0231(4) Uani 1 1 d . . .
H5 H 0.7651 0.2515 0.5742 0.028 Uiso 1 1 calc R . .
C16 C 1.0389(4) 0.1924(2) 0.55131(15) 0.0287(5) Uani 1 1 d . . .
H16A H 1.0242 0.1246 0.5286 0.034 Uiso 1 1 calc R . .
H16B H 1.0658 0.1723 0.6050 0.034 Uiso 1 1 calc R . .
C17 C 1.2024(3) 0.2479(2) 0.51236(15) 0.0279(5) Uani 1 1 d . . .
H17A H 1.3140 0.1936 0.5080 0.033 Uiso 1 1 calc R . .
H17B H 1.2376 0.3048 0.5423 0.033 Uiso 1 1 calc R . .
C18 C 1.1450(3) 0.2996(2) 0.43498(15) 0.0271(5) Uani 1 1 d . . .
H18A H 1.2480 0.3405 0.4109 0.033 Uiso 1 1 calc R . .
H18B H 1.1221 0.2421 0.4032 0.033 Uiso 1 1 calc R . .
N6 N 0.9717(3) 0.37398(18) 0.44238(12) 0.0251(4) Uani 1 1 d . . .
H6A H 0.9541 0.4338 0.4110 0.030 Uiso 1 1 calc R . .
C19 C 0.6656(3) 0.4293(2) 0.49803(14) 0.0209(4) Uani 1 1 d . . .
C20 C 0.5855(3) 0.4555(2) 0.56698(14) 0.0225(5) Uani 1 1 d . . .
H20 H 0.6438 0.4252 0.6124 0.027 Uiso 1 1 calc R . .
C21 C 0.5794(3) 0.4740(2) 0.43135(14) 0.0228(5) Uani 1 1 d . . .
H21 H 0.6343 0.4559 0.3846 0.027 Uiso 1 1 calc R . .
Fe2 Fe 0.73342(4) 0.71239(3) 0.229072(18) 0.01631(10) Uani 1 1 d . . .
C22 C 0.8925(3) 0.6305(2) 0.30513(13) 0.0199(4) Uani 1 1 d . . .
N7 N 0.9817(3) 0.57682(19) 0.35010(13) 0.0270(4) Uani 1 1 d . . .
C23 C 0.6026(3) 0.5815(2) 0.23081(13) 0.0216(5) Uani 1 1 d . . .
N8 N 0.5300(3) 0.5021(2) 0.23385(13) 0.0305(5) Uani 1 1 d . . .
C24 C 0.8955(3) 0.66160(19) 0.14747(13) 0.0188(4) Uani 1 1 d . . .
N9 N 0.9767(3) 0.63579(18) 0.09445(12) 0.0242(4) Uani 1 1 d . . .
C25 C 0.5852(3) 0.79024(19) 0.14776(13) 0.0189(4) Uani 1 1 d . . .
N10 N 0.5111(3) 0.83395(18) 0.09510(12) 0.0242(4) Uani 1 1 d . . .
C26 C 0.8679(3) 0.8406(2) 0.23294(13) 0.0229(5) Uani 1 1 d . . .
N11 N 0.9452(3) 0.9172(2) 0.23669(14) 0.0340(5) Uani 1 1 d . . .
C27 C 0.5548(3) 0.76613(19) 0.30429(14) 0.0215(4) Uani 1 1 d . . .
N12 N 0.4465(3) 0.79955(19) 0.34798(13) 0.0292(5) Uani 1 1 d . . .
O1 O 0.6520(3) 0.0982(2) 0.42912(14) 0.0496(6) Uani 1 1 d D . .
O2 O 0.9881(3) 0.07639(19) 0.34295(13) 0.0382(5) Uani 1 1 d D . .
O3 O 0.5065(8) 0.2725(4) 0.3037(4) 0.0584(14) Uani 0.50 1 d PD . .
O4 O 0.3186(3) 0.9909(2) 0.41754(13) 0.0379(5) Uani 1 1 d D . .
H1A H 0.559(4) 0.067(3) 0.418(2) 0.051 Uiso 1 1 d D . .
H1B H 0.675(6) 0.060(3) 0.4681(15) 0.051 Uiso 1 1 d D . .
H2C H 0.887(3) 0.086(3) 0.3638(19) 0.045 Uiso 1 1 d D . .
H2D H 0.968(5) 0.036(3) 0.3109(17) 0.045 Uiso 1 1 d D . .
H4C H 0.219(4) 1.015(3) 0.398(2) 0.046 Uiso 1 1 d D . .
H4D H 0.345(5) 0.934(2) 0.398(2) 0.046 Uiso 1 1 d D . .
H3C H 0.519(12) 0.339(2) 0.295(4) 0.068 Uiso 0.50 1 d PD . .
H3D H 0.542(12) 0.225(4) 0.337(4) 0.068 Uiso 0.50 1 d PD . .

loop_
_atom_site_aniso_label
_atom_site_aniso_U_11
_atom_site_aniso_U_22
_atom_site_aniso_U_33
_atom_site_aniso_U_23
_atom_site_aniso_U_13
_atom_site_aniso_U_12
C1 0.0198(9) 0.0211(11) 0.0201(11) 0.0018(9) -0.0023(8) -0.0056(8)
N1 0.0216(9) 0.0261(10) 0.0191(10) -0.0007(8) -0.0020(7) -0.0086(8)
C2 0.0316(12) 0.0340(14) 0.0214(12) 0.0004(10) -0.0089(10) -0.0120(11)
C3 0.0334(19) 0.029(3) 0.038(2) -0.0020(16) -0.0123(15) -0.0116(18)
C3A 0.029(5) 0.015(6) 0.035(6) -0.004(4) -0.016(4) -0.007(4)
C4 0.0466(18) 0.106(3) 0.0297(16) 0.0120(18) -0.0130(13) -0.056(2)
N2 0.0290(10) 0.0492(15) 0.0212(11) 0.0079(10) -0.0060(8) -0.0229(10)
C5 0.0155(9) 0.0224(11) 0.0177(10) 0.0002(8) -0.0014(7) -0.0042(8)
C6 0.0162(9) 0.0231(11) 0.0202(11) 0.0011(9) -0.0027(8) -0.0028(8)
C7 0.0186(9) 0.0197(11) 0.0210(11) 0.0023(9) -0.0021(8) -0.0039(8)
C8 0.0183(9) 0.0203(11) 0.0203(11) -0.0057(9) 0.0014(8) -0.0049(8)
N3 0.0210(8) 0.0263(10) 0.0179(9) -0.0029(8) 0.0012(7) -0.0068(8)
C9 0.0315(12) 0.0331(14) 0.0201(12) -0.0038(10) 0.0073(9) -0.0116(10)
C10 0.0328(13) 0.0324(14) 0.0327(15) -0.0018(11) 0.0078(11) -0.0150(11)
C11 0.0245(11) 0.0442(16) 0.0292(14) -0.0076(12) 0.0037(10) -0.0189(11)
N4 0.0208(9) 0.0309(11) 0.0192(10) -0.0063(8) 0.0015(7) -0.0112(8)
C12 0.0171(9) 0.0221(11) 0.0166(10) -0.0035(8) 0.0014(8) -0.0028(8)
C13 0.0185(9) 0.0212(11) 0.0187(11) -0.0051(9) 0.0005(8) -0.0034(8)
C14 0.0190(9) 0.0214(11) 0.0222(11) -0.0046(9) 0.0009(8) -0.0060(8)
C15 0.0196(9) 0.0217(11) 0.0211(11) -0.0025(9) -0.0013(8) -0.0019(8)
N5 0.0207(9) 0.0246(10) 0.0227(10) 0.0004(8) 0.0017(7) -0.0003(7)
C16 0.0310(12) 0.0273(13) 0.0244(13) 0.0037(10) 0.0002(10) 0.0060(10)
C17 0.0240(11) 0.0319(14) 0.0264(13) -0.0033(11) -0.0008(9) 0.0034(10)
C18 0.0237(11) 0.0291(13) 0.0275(13) -0.0031(10) 0.0045(9) 0.0003(9)
N6 0.0226(9) 0.0254(11) 0.0245(11) 0.0038(8) 0.0035(8) 0.0010(8)
C19 0.0189(9) 0.0214(11) 0.0220(11) 0.0003(9) -0.0018(8) -0.0028(8)
C20 0.0204(10) 0.0265(12) 0.0203(11) 0.0004(9) -0.0035(8) -0.0029(9)
C21 0.0229(10) 0.0263(12) 0.0190(11) -0.0022(9) 0.0007(8) -0.0023(9)
Fe2 0.01650(15) 0.01766(17) 0.01486(16) -0.00129(12) 0.00026(11) -0.00296(11)
C22 0.0208(10) 0.0227(11) 0.0176(11) -0.0057(9) 0.0000(8) -0.0052(8)
N7 0.0294(10) 0.0260(11) 0.0249(11) 0.0028(9) -0.0070(8) -0.0031(8)
C23 0.0222(10) 0.0269(12) 0.0157(10) 0.0003(9) -0.0019(8) -0.0044(9)
N8 0.0344(11) 0.0308(12) 0.0284(12) -0.0011(10) -0.0049(9) -0.0136(9)
C24 0.0186(9) 0.0180(10) 0.0195(11) 0.0003(8) -0.0045(8) -0.0017(8)
N9 0.0250(9) 0.0266(11) 0.0209(10) -0.0044(8) 0.0019(8) -0.0012(8)
C25 0.0186(9) 0.0196(11) 0.0186(10) -0.0029(8) 0.0008(8) -0.0023(8)
N10 0.0243(9) 0.0254(11) 0.0222(10) -0.0007(8) -0.0027(8) -0.0003(8)
C26 0.0228(10) 0.0292(13) 0.0174(11) -0.0039(9) 0.0035(8) -0.0060(9)
N11 0.0403(12) 0.0364(13) 0.0291(12) -0.0089(10) 0.0082(10) -0.0200(10)
C27 0.0231(10) 0.0188(11) 0.0221(11) 0.0015(9) 0.0019(8) -0.0041(8)
N12 0.0297(10) 0.0294(12) 0.0265(11) -0.0009(9) 0.0070(9) 0.0005(9)
O1 0.0416(12) 0.0698(19) 0.0413(14) -0.0138(13) 0.0046(11) -0.0171(12)
O2 0.0348(10) 0.0416(13) 0.0410(13) -0.0150(10) 0.0020(9) -0.0070(9)
O3 0.067(3) 0.034(3) 0.074(4) 0.002(3) -0.013(3) -0.008(3)
O4 0.0368(11) 0.0418(13) 0.0371(12) -0.0148(10) -0.0025(9) -0.0022(9)

loop_
_atom_type_symbol
_atom_type_description
_atom_type_scat_dispersion_real
_atom_type_scat_dispersion_imag
_atom_type_scat_source
C C 0.0033 0.0016 'International Tables Vol C Tables 4.2.6.8 and 6.1.1.4'
Fe Fe 0.3463 0.8444 'International Tables Vol C Tables 4.2.6.8 and 6.1.1.4'
N N 0.0061 0.0033 'International Tables Vol C Tables 4.2.6.8 and 6.1.1.4'
O O 0.0106 0.0060 'International Tables Vol C Tables 4.2.6.8 and 6.1.1.4'
H H 0.0000 0.0000 'International Tables Vol C Tables 4.2.6.8 and 6.1.1.4'

loop_
_geom_angle_atom_site_label_1
_geom_angle_atom_site_label_2
_geom_angle_atom_site_label_3
_geom_angle
_geom_angle_site_symmetry_1
_geom_angle_site_symmetry_3
N1 C1 N2 122.2(2) . .
N1 C1 C5 119.1(2) . .
N2 C1 C5 118.7(2) . .
C1 N1 C2 123.0(2) . .
C1 N1 H1 118.5 . .
C2 N1 H1 118.5 . .
N1 C2 C3A 109.9(4) . .
N1 C2 C3 109.6(2) . .
C4 C3 C2 112.6(3) . .
C4 C3 H3A 109.1 . .
C2 C3 H3A 109.1 . .
C4 C3 H3B 109.1 . .
C2 C3 H3B 109.1 . .
H3A C3 H3B 107.8 . .
C4 C3A C2 122.2(8) . .
C4 C3A H3A1 106.8 . .
C2 C3A H3A1 106.8 . .
C4 C3A H3A2 106.8 . .
C2 C3A H3A2 106.8 . .
H3A1 C3A H3A2 106.6 . .
C3A C4 N2 114.7(5) . .
C3 C4 N2 110.6(3) . .
C1 N2 C4 122.0(2) . .
C1 N2 H2 119.0 . .
C4 N2 H2 119.0 . .
C6 C5 C7 120.7(2) . .
C6 C5 C1 119.9(2) . .
C7 C5 C1 119.4(2) . .
C7 C6 C5 119.5(2) 2 .
C7 C6 H6 120.2 2 .
C5 C6 H6 120.2 . .
C6 C7 C5 119.8(2) 2 .
C6 C7 H7 120.1 2 .
C5 C7 H7 120.1 . .
N3 C8 N4 122.5(2) . .
N3 C8 C12 118.8(2) . .
N4 C8 C12 118.7(2) . .
C8 N3 C9 122.4(2) . .
C8 N3 H3E 118.8 . .
C9 N3 H3E 118.8 . .
N3 C9 C10 110.1(2) . .
N3 C9 H9A 109.6 . .
C10 C9 H9A 109.6 . .
N3 C9 H9B 109.6 . .
C10 C9 H9B 109.6 . .
H9A C9 H9B 108.1 . .
C11 C10 C9 110.3(2) . .
C11 C10 H10A 109.6 . .
C9 C10 H10A 109.6 . .
C11 C10 H10B 109.6 . .
C9 C10 H10B 109.6 . .
H10A C10 H10B 108.1 . .
N4 C11 C10 109.8(2) . .
N4 C11 H11A 109.7 . .
C10 C11 H11A 109.7 . .
N4 C11 H11B 109.7 . .
C10 C11 H11B 109.7 . .
H11A C11 H11B 108.2 . .
C8 N4 C11 121.5(2) . .
C8 N4 H4A 119.3 . .
C11 N4 H4A 119.3 . .
C13 C12 C14 120.82(19) . 2_665
C13 C12 C8 120.08(19) . .
C14 C12 C8 119.1(2) 2_665 .
C14 C13 C12 119.6(2) . .
C14 C13 H13 120.2 . .
C12 C13 H13 120.2 . .
C13 C14 C12 119.6(2) . 2_665
C13 C14 H14 120.2 . .
C12 C14 H14 120.2 2_665 .
N5 C15 N6 121.8(2) . .
N5 C15 C19 119.4(2) . .
N6 C15 C19 118.8(2) . .
C15 N5 C16 123.6(2) . .
C15 N5 H5 118.2 . .
C16 N5 H5 118.2 . .
N5 C16 C17 110.0(2) . .
N5 C16 H16A 109.7 . .
C17 C16 H16A 109.7 . .
N5 C16 H16B 109.7 . .
C17 C16 H16B 109.7 . .
H16A C16 H16B 108.2 . .
C16 C17 C18 109.7(2) . .
C16 C17 H17A 109.7 . .
C18 C17 H17A 109.7 . .
C16 C17 H17B 109.7 . .
C18 C17 H17B 109.7 . .
H17A C17 H17B 108.2 . .
N6 C18 C17 108.8(2) . .
N6 C18 H18A 109.9 . .
C17 C18 H18A 109.9 . .
N6 C18 H18B 109.9 . .
C17 C18 H18B 109.9 . .
H18A C18 H18B 108.3 . .
C15 N6 C18 121.3(2) . .
C15 N6 H6A 119.4 . .
C18 N6 H6A 119.4 . .
C21 C19 C20 120.1(2) . .
C21 C19 C15 119.7(2) . .
C20 C19 C15 120.2(2) . .
C21 C20 C19 119.5(2) 2_666 .
C21 C20 H20 120.3 2_666 .
C19 C20 H20 120.3 . .
C20 C21 C19 120.4(2) 2_666 .
C20 C21 H21 119.8 2_666 .
C19 C21 H21 119.8 . .
C22 Fe2 C23 86.35(10) . .
C22 Fe2 C26 90.86(10) . .
C23 Fe2 C26 176.88(10) . .
C22 Fe2 C25 176.15(9) . .
C23 Fe2 C25 93.37(10) . .
C26 Fe2 C25 89.51(10) . .
C22 Fe2 C24 93.01(9) . .
C23 Fe2 C24 88.62(9) . .
C26 Fe2 C24 92.92(9) . .
C25 Fe2 C24 83.15(9) . .
C22 Fe2 C27 91.61(10) . .
C23 Fe2 C27 90.04(10) . .
C26 Fe2 C27 88.65(9) . .
C25 Fe2 C27 92.23(10) . .
C24 Fe2 C27 175.10(10) . .
N7 C22 Fe2 176.2(2) . .
N8 C23 Fe2 177.4(2) . .
N9 C24 Fe2 173.1(2) . .
N10 C25 Fe2 173.70(19) . .
N11 C26 Fe2 178.4(2) . .
N12 C27 Fe2 178.6(2) . .
H1A O1 H1B 97(4) . .
H2C O2 H2D 103(4) . .
H3C O3 H3D 133(5) . .
H4C O4 H4D 102(4) . .

loop_
_geom_bond_atom_site_label_1
_geom_bond_atom_site_label_2
_geom_bond_distance
_geom_bond_site_symmetry_2
C1 N1 1.309(3) .
C1 N2 1.316(3) .
C1 C5 1.483(3) .
N1 C2 1.471(3) .
N1 H1 0.8800 .
C2 C3A 1.501(11) .
C2 C3 1.523(5) .
C3 C4 1.468(6) .
C3 H3A 0.9900 .
C3 H3B 0.9900 .
C3A C4 1.341(11) .
C3A H3A1 0.9900 .
C3A H3A2 0.9900 .
C4 N2 1.461(4) .
N2 H2 0.8800 .
C5 C6 1.392(3) .
C5 C7 1.396(3) .
C6 C7 1.388(3) 2
C6 H6 0.9500 .
C7 C6 1.388(3) 2
C7 H7 0.9500 .
C8 N3 1.311(3) .
C8 N4 1.317(3) .
C8 C12 1.485(3) .
N3 C9 1.464(3) .
N3 H3E 0.8800 .
C9 C10 1.512(4) .
C9 H9A 0.9900 .
C9 H9B 0.9900 .
C10 C11 1.500(4) .
C10 H10A 0.9900 .
C10 H10B 0.9900 .
C11 N4 1.461(3) .
C11 H11A 0.9900 .
C11 H11B 0.9900 .
N4 H4A 0.8800 .
C12 C13 1.384(3) .
C12 C14 1.397(3) 2_665
C13 C14 1.390(3) .
C13 H13 0.9500 .
C14 C12 1.397(3) 2_665
C14 H14 0.9500 .
C15 N5 1.304(3) .
C15 N6 1.320(3) .
C15 C19 1.487(3) .
N5 C16 1.475(3) .
N5 H5 0.8800 .
C16 C17 1.516(4) .
C16 H16A 0.9900 .
C16 H16B 0.9900 .
C17 C18 1.516(4) .
C17 H17A 0.9900 .
C17 H17B 0.9900 .
C18 N6 1.467(3) .
C18 H18A 0.9900 .
C18 H18B 0.9900 .
N6 H6A 0.8800 .
C19 C21 1.398(3) .
C19 C20 1.397(3) .
C20 C21 1.385(3) 2_666
C20 H20 0.9500 .
C21 C20 1.385(3) 2_666
C21 H21 0.9500 .
Fe2 C22 1.934(2) .
Fe2 C23 1.947(2) .
Fe2 C26 1.945(2) .
Fe2 C25 1.940(2) .
Fe2 C24 1.943(2) .
Fe2 C27 1.937(2) .
C22 N7 1.152(3) .
C23 N8 1.152(3) .
C24 N9 1.150(3) .
C25 N10 1.154(3) .
C26 N11 1.154(3) .
C27 N12 1.154(3) .
O1 H1A 0.837(18) .
O1 H1B 0.812(18) .
O2 H2C 0.801(18) .
O2 H2D 0.827(18) .
O3 H3C 0.837(19) .
O3 H3D 0.824(19) .
O4 H4C 0.814(18) .
O4 H4D 0.818(18) .
